data_8106673
loop_
_publ_author_name
'Hong, Zhi'
'Zhao, Sha-sha'
'Pan, Hong'
'Jin, Qian'
'Tang, Xiao-qin'
'Liu, Jun-li'

_publ_section_title
;
 Crystal structure of
 3-cyclohexyl-2-(cyclohexylimino)-2,3-dihydro-6,8-diiodo-4H-1,3-benzoxazin-4-one,
 C20H24I2N2O2
;
_journal_issue 5
_journal_name_full 'Zeitschrift f\"ur Kristallographie - New Crystal Structures'
_journal_page_first 773
_journal_page_last 774
_journal_paper_doi 10.1515/ncrs-2017-0027
_journal_volume 232
_journal_year 2017
_chemical_formula_moiety 'C20 H24 I2 N2 O2'
_chemical_formula_sum 'C20 H24 I2 N2 O2'
_chemical_formula_weight 578.21
_space_group_IT_number 14
_space_group_name_Hall '-P 2ybc'
_space_group_name_H-M_alt 'P 1 21/c 1'
_symmetry_cell_setting monoclinic
_symmetry_space_group_name_Hall '-P 2ybc'
_symmetry_space_group_name_H-M 'P 1 21/c 1'
_atom_sites_solution_hydrogens geom
_atom_sites_solution_primary direct
_atom_sites_solution_secondary difmap
_cell_angle_alpha 90.00
_cell_angle_beta 94.8990(10)
_cell_angle_gamma 90.00
_cell_formula_units_Z 4
_cell_length_a 17.5052(10)
_cell_length_b 12.7846(7)
_cell_length_c 9.4663(5)
_cell_measurement_reflns_used 4119
_cell_measurement_temperature 291(2)
_cell_measurement_theta_max 27.47
_cell_measurement_theta_min 2.34
_cell_volume 2110.8(2)
_computing_cell_refinement 'Bruker SAINT'
_computing_data_collection 'Bruker APEX2'
_computing_data_reduction 'Bruker SAINT'
_computing_molecular_graphics 'Bruker SHELXTL'
_computing_publication_material 'Bruker SHELXTL'
_computing_structure_refinement 'SHELXL-97 (Sheldrick, 1997)'
_computing_structure_solution 'SHELXS-97 (Sheldrick, 1990)'
_diffrn_ambient_temperature 291(2)
_diffrn_measured_fraction_theta_full 0.985
_diffrn_measured_fraction_theta_max 0.985
_diffrn_measurement_device_type 'Bruker APEX-II area-detector diffractometer'
_diffrn_measurement_method 'phi and omega scans'
_diffrn_radiation_monochromator graphite
_diffrn_radiation_source 'fine-focus sealed tube'
_diffrn_radiation_type MoK\a
_diffrn_radiation_wavelength 0.71073
_diffrn_reflns_av_R_equivalents 0.0250
_diffrn_reflns_av_sigmaI/netI 0.0230
_diffrn_reflns_limit_h_max 22
_diffrn_reflns_limit_h_min -22
_diffrn_reflns_limit_k_max 16
_diffrn_reflns_limit_k_min -16
_diffrn_reflns_limit_l_max 12
_diffrn_reflns_limit_l_min -12
_diffrn_reflns_number 18798
_diffrn_reflns_theta_full 27.47
_diffrn_reflns_theta_max 27.47
_diffrn_reflns_theta_min 2.34
_exptl_absorpt_coefficient_mu 2.996
_exptl_absorpt_correction_T_max 0.5097
_exptl_absorpt_correction_T_min 0.4668
_exptl_absorpt_correction_type multi-scan
_exptl_absorpt_process_details 'SADABS, (Sheldrick 2008)'
_exptl_crystal_colour colorless
_exptl_crystal_density_diffrn 1.819
_exptl_crystal_density_method 'not measured'
_exptl_crystal_description block
_exptl_crystal_F_000 1120
_exptl_crystal_size_max 0.30
_exptl_crystal_size_mid 0.28
_exptl_crystal_size_min 0.26
_refine_diff_density_max 1.588
_refine_diff_density_min -1.491
_refine_diff_density_rms 0.113
_refine_ls_extinction_method none
_refine_ls_goodness_of_fit_ref 1.062
_refine_ls_hydrogen_treatment constr
_refine_ls_matrix_type full
_refine_ls_number_parameters 235
_refine_ls_number_reflns 4763
_refine_ls_number_restraints 0
_refine_ls_restrained_S_all 1.062
_refine_ls_R_factor_all 0.0387
_refine_ls_R_factor_gt 0.0321
_refine_ls_shift/su_max 0.001
_refine_ls_shift/su_mean 0.000
_refine_ls_structure_factor_coef Fsqd
_refine_ls_weighting_details 'calc w=1/[\s^2^(Fo^2^)+(0.0528P)^2^+2.9000P] where P=(Fo^2^+2Fc^2^)/3'
_refine_ls_weighting_scheme calc
_refine_ls_wR_factor_gt 0.0947
_refine_ls_wR_factor_ref 0.0996
_reflns_number_gt 4119
_reflns_number_total 4763
_reflns_threshold_expression >2sigma(I)
_cod_data_source_file suppl_ncrs-2017-0027_suppl.cif
_cod_data_source_block a
_cod_original_sg_symbol_H-M 'P 21/c'
_cod_database_code 8106673

loop_
_symmetry_equiv_pos_as_xyz
'x, y, z'
'-x, y+1/2, -z+1/2'
'-x, -y, -z'
'x, -y-1/2, z-1/2'

loop_
_atom_site_label
_atom_site_type_symbol
_atom_site_fract_x
_atom_site_fract_y
_atom_site_fract_z
_atom_site_U_iso_or_equiv
_atom_site_adp_type
_atom_site_occupancy
_atom_site_symmetry_multiplicity
_atom_site_calc_flag
_atom_site_refinement_flags
_atom_site_disorder_assembly
_atom_site_disorder_group
I1 I 0.607746(15) 0.08603(2) 0.04186(3) 0.04630(10) Uani 1 1 d . . .
I2 I 0.361425(15) 0.18745(3) 0.42753(4) 0.05878(12) Uani 1 1 d . . .
O1 O 0.69760(14) 0.0655(2) 0.3435(3) 0.0361(5) Uani 1 1 d . . .
O2 O 0.64463(17) 0.1270(3) 0.7404(3) 0.0567(8) Uani 1 1 d . . .
N1 N 0.73514(16) 0.0976(2) 0.5860(3) 0.0327(6) Uani 1 1 d . . .
N2 N 0.81591(16) 0.0131(2) 0.4407(3) 0.0327(6) Uani 1 1 d . . .
C1 C 0.5264(2) 0.1365(3) 0.5172(4) 0.0376(7) Uani 1 1 d . . .
H1A H 0.5111 0.1480 0.6076 0.045 Uiso 1 1 calc R . .
C2 C 0.47484(19) 0.1443(3) 0.4000(4) 0.0380(8) Uani 1 1 d . . .
C3 C 0.4963(2) 0.1273(3) 0.2643(4) 0.0383(7) Uani 1 1 d . . .
H3A H 0.4604 0.1332 0.1865 0.046 Uiso 1 1 calc R . .
C4 C 0.5717(2) 0.1016(3) 0.2451(4) 0.0350(7) Uani 1 1 d . . .
C5 C 0.62399(19) 0.0930(3) 0.3637(4) 0.0312(7) Uani 1 1 d . . .
C6 C 0.75238(18) 0.0558(2) 0.4556(3) 0.0292(6) Uani 1 1 d . . .
C7 C 0.6610(2) 0.1117(3) 0.6199(4) 0.0371(7) Uani 1 1 d . . .
C8 C 0.60234(19) 0.1110(3) 0.4978(4) 0.0336(7) Uani 1 1 d . . .
C9 C 0.8012(2) 0.1053(3) 0.6961(4) 0.0340(7) Uani 1 1 d . . .
H9A H 0.8476 0.1047 0.6449 0.041 Uiso 1 1 calc R . .
C10 C 0.8073(2) 0.0119(3) 0.7934(4) 0.0411(8) Uani 1 1 d . . .
H10A H 0.8067 -0.0519 0.7379 0.049 Uiso 1 1 calc R . .
H10B H 0.7639 0.0105 0.8505 0.049 Uiso 1 1 calc R . .
C11 C 0.8819(3) 0.0188(3) 0.8896(5) 0.0533(10) Uani 1 1 d . . .
H11A H 0.8839 -0.0383 0.9573 0.064 Uiso 1 1 calc R . .
H11B H 0.9251 0.0116 0.8327 0.064 Uiso 1 1 calc R . .
C12 C 0.8879(3) 0.1215(4) 0.9682(5) 0.0582(12) Uani 1 1 d . . .
H12A H 0.9375 0.1255 1.0223 0.070 Uiso 1 1 calc R . .
H12B H 0.8487 0.1243 1.0346 0.070 Uiso 1 1 calc R . .
C13 C 0.8788(3) 0.2146(3) 0.8697(5) 0.0495(10) Uani 1 1 d . . .
H13A H 0.9208 0.2161 0.8093 0.059 Uiso 1 1 calc R . .
H13B H 0.8806 0.2785 0.9250 0.059 Uiso 1 1 calc R . .
C14 C 0.8028(3) 0.2088(3) 0.7779(5) 0.0461(9) Uani 1 1 d . . .
H14A H 0.7984 0.2672 0.7123 0.055 Uiso 1 1 calc R . .
H14B H 0.7602 0.2118 0.8371 0.055 Uiso 1 1 calc R . .
C15 C 0.83213(19) -0.0297(3) 0.3025(4) 0.0356(7) Uani 1 1 d . . .
H15A H 0.8120 0.0174 0.2266 0.043 Uiso 1 1 calc R . .
C16 C 0.7953(2) -0.1374(3) 0.2820(5) 0.0477(10) Uani 1 1 d . . .
H16A H 0.7405 -0.1312 0.2884 0.057 Uiso 1 1 calc R . .
H16B H 0.8033 -0.1631 0.1880 0.057 Uiso 1 1 calc R . .
C17 C 0.8279(3) -0.2153(3) 0.3914(6) 0.0597(12) Uani 1 1 d . . .
H17A H 0.8047 -0.2833 0.3722 0.072 Uiso 1 1 calc R . .
H17B H 0.8158 -0.1933 0.4849 0.072 Uiso 1 1 calc R . .
C18 C 0.9145(3) -0.2237(4) 0.3881(7) 0.0674(14) Uani 1 1 d . . .
H18A H 0.9348 -0.2710 0.4621 0.081 Uiso 1 1 calc R . .
H18B H 0.9264 -0.2523 0.2976 0.081 Uiso 1 1 calc R . .
C19 C 0.9520(2) -0.1175(4) 0.4096(5) 0.0518(10) Uani 1 1 d . . .
H19A H 0.9445 -0.0922 0.5041 0.062 Uiso 1 1 calc R . .
H19B H 1.0067 -0.1241 0.4022 0.062 Uiso 1 1 calc R . .
C20 C 0.9188(2) -0.0392(3) 0.3011(4) 0.0425(8) Uani 1 1 d . . .
H20A H 0.9312 -0.0607 0.2074 0.051 Uiso 1 1 calc R . .
H20B H 0.9421 0.0287 0.3208 0.051 Uiso 1 1 calc R . .

loop_
_atom_site_aniso_label
_atom_site_aniso_U_11
_atom_site_aniso_U_22
_atom_site_aniso_U_33
_atom_site_aniso_U_23
_atom_site_aniso_U_13
_atom_site_aniso_U_12
I1 0.04446(15) 0.06566(18) 0.02851(14) -0.00406(11) 0.00151(10) 0.00414(11)
I2 0.03165(15) 0.0737(2) 0.0716(2) 0.00153(15) 0.00809(13) 0.01288(12)
O1 0.0302(12) 0.0524(14) 0.0255(12) -0.0014(10) 0.0017(9) 0.0085(10)
O2 0.0458(15) 0.099(2) 0.0260(13) -0.0006(15) 0.0077(12) 0.0156(16)
N1 0.0309(13) 0.0425(15) 0.0247(14) -0.0017(11) 0.0022(11) 0.0054(11)
N2 0.0302(13) 0.0383(14) 0.0295(14) -0.0040(12) 0.0023(11) 0.0038(11)
C1 0.0338(16) 0.0413(18) 0.0390(19) 0.0014(15) 0.0112(14) 0.0046(14)
C2 0.0277(15) 0.0402(18) 0.047(2) 0.0035(16) 0.0058(14) 0.0046(13)
C3 0.0327(16) 0.0436(19) 0.0380(19) 0.0031(15) -0.0005(14) 0.0020(14)
C4 0.0367(17) 0.0391(18) 0.0290(17) 0.0011(13) 0.0026(14) 0.0019(13)
C5 0.0288(15) 0.0352(16) 0.0298(16) 0.0028(13) 0.0028(13) 0.0030(12)
C6 0.0309(15) 0.0316(15) 0.0249(15) 0.0007(12) 0.0010(12) -0.0002(12)
C7 0.0382(17) 0.0467(19) 0.0267(17) -0.0001(14) 0.0037(14) 0.0061(15)
C8 0.0330(16) 0.0385(17) 0.0298(16) 0.0041(14) 0.0051(13) 0.0035(13)
C9 0.0358(16) 0.0387(17) 0.0274(16) -0.0025(13) 0.0010(13) 0.0028(13)
C10 0.045(2) 0.0386(18) 0.0381(19) 0.0036(15) -0.0041(16) 0.0018(15)
C11 0.055(2) 0.051(2) 0.051(2) 0.0018(19) -0.016(2) 0.0041(19)
C12 0.066(3) 0.064(3) 0.041(2) -0.005(2) -0.015(2) -0.009(2)
C13 0.056(2) 0.046(2) 0.045(2) -0.0106(18) -0.0011(19) -0.0097(18)
C14 0.057(2) 0.0378(19) 0.043(2) -0.0038(16) 0.0013(18) 0.0041(17)
C15 0.0306(16) 0.0467(19) 0.0294(17) -0.0049(14) 0.0019(13) 0.0050(14)
C16 0.0361(18) 0.058(2) 0.049(2) -0.0235(19) 0.0021(17) -0.0023(17)
C17 0.058(3) 0.039(2) 0.084(4) -0.009(2) 0.012(2) -0.0038(19)
C18 0.060(3) 0.054(3) 0.089(4) -0.002(3) 0.006(3) 0.019(2)
C19 0.0338(18) 0.065(3) 0.057(3) -0.003(2) 0.0036(17) 0.0133(18)
C20 0.0309(17) 0.056(2) 0.041(2) -0.0052(17) 0.0083(15) 0.0038(15)

loop_
_atom_type_symbol
_atom_type_description
_atom_type_scat_dispersion_real
_atom_type_scat_dispersion_imag
_atom_type_scat_source
C C 0.0033 0.0016 'International Tables Vol C Tables 4.2.6.8 and 6.1.1.4'
H H 0.0000 0.0000 'International Tables Vol C Tables 4.2.6.8 and 6.1.1.4'
I I -0.4742 1.8119 'International Tables Vol C Tables 4.2.6.8 and 6.1.1.4'
N N 0.0061 0.0033 'International Tables Vol C Tables 4.2.6.8 and 6.1.1.4'
O O 0.0106 0.0060 'International Tables Vol C Tables 4.2.6.8 and 6.1.1.4'

loop_
_geom_angle_atom_site_label_1
_geom_angle_atom_site_label_2
_geom_angle_atom_site_label_3
_geom_angle
_geom_angle_site_symmetry_1
_geom_angle_site_symmetry_3
C5 O1 C6 121.3(3) . .
C7 N1 C6 122.3(3) . .
C7 N1 C9 121.2(3) . .
C6 N1 C9 115.3(3) . .
C6 N2 C15 120.2(3) . .
C2 C1 C8 118.6(3) . .
C2 C1 H1A 120.7 . .
C8 C1 H1A 120.7 . .
C1 C2 C3 121.7(3) . .
C1 C2 I2 118.8(3) . .
C3 C2 I2 119.4(3) . .
C2 C3 C4 119.7(3) . .
C2 C3 H3A 120.1 . .
C4 C3 H3A 120.1 . .
C3 C4 C5 118.7(3) . .
C3 C4 I1 120.7(3) . .
C5 C4 I1 120.5(3) . .
O1 C5 C8 120.7(3) . .
O1 C5 C4 118.1(3) . .
C8 C5 C4 121.2(3) . .
N2 C6 O1 121.2(3) . .
N2 C6 N1 121.6(3) . .
O1 C6 N1 117.2(3) . .
O2 C7 N1 122.9(3) . .
O2 C7 C8 122.0(3) . .
N1 C7 C8 115.0(3) . .
C5 C8 C1 120.1(3) . .
C5 C8 C7 119.7(3) . .
C1 C8 C7 120.1(3) . .
N1 C9 C10 112.6(3) . .
N1 C9 C14 112.9(3) . .
C10 C9 C14 112.2(3) . .
N1 C9 H9A 106.1 . .
C10 C9 H9A 106.1 . .
C14 C9 H9A 106.1 . .
C9 C10 C11 109.3(3) . .
C9 C10 H10A 109.8 . .
C11 C10 H10A 109.8 . .
C9 C10 H10B 109.8 . .
C11 C10 H10B 109.8 . .
H10A C10 H10B 108.3 . .
C12 C11 C10 111.3(4) . .
C12 C11 H11A 109.4 . .
C10 C11 H11A 109.4 . .
C12 C11 H11B 109.4 . .
C10 C11 H11B 109.4 . .
H11A C11 H11B 108.0 . .
C11 C12 C13 112.4(4) . .
C11 C12 H12A 109.1 . .
C13 C12 H12A 109.1 . .
C11 C12 H12B 109.1 . .
C13 C12 H12B 109.1 . .
H12A C12 H12B 107.9 . .
C12 C13 C14 110.8(4) . .
C12 C13 H13A 109.5 . .
C14 C13 H13A 109.5 . .
C12 C13 H13B 109.5 . .
C14 C13 H13B 109.5 . .
H13A C13 H13B 108.1 . .
C13 C14 C9 107.8(3) . .
C13 C14 H14A 110.1 . .
C9 C14 H14A 110.1 . .
C13 C14 H14B 110.1 . .
C9 C14 H14B 110.1 . .
H14A C14 H14B 108.5 . .
N2 C15 C20 107.8(3) . .
N2 C15 C16 109.7(3) . .
C20 C15 C16 109.7(3) . .
N2 C15 H15A 109.8 . .
C20 C15 H15A 109.8 . .
C16 C15 H15A 109.8 . .
C17 C16 C15 112.1(3) . .
C17 C16 H16A 109.2 . .
C15 C16 H16A 109.2 . .
C17 C16 H16B 109.2 . .
C15 C16 H16B 109.2 . .
H16A C16 H16B 107.9 . .
C16 C17 C18 110.5(4) . .
C16 C17 H17A 109.5 . .
C18 C17 H17A 109.5 . .
C16 C17 H17B 109.5 . .
C18 C17 H17B 109.5 . .
H17A C17 H17B 108.1 . .
C19 C18 C17 110.8(4) . .
C19 C18 H18A 109.5 . .
C17 C18 H18A 109.5 . .
C19 C18 H18B 109.5 . .
C17 C18 H18B 109.5 . .
H18A C18 H18B 108.1 . .
C20 C19 C18 111.4(4) . .
C20 C19 H19A 109.3 . .
C18 C19 H19A 109.3 . .
C20 C19 H19B 109.3 . .
C18 C19 H19B 109.3 . .
H19A C19 H19B 108.0 . .
C19 C20 C15 111.8(3) . .
C19 C20 H20A 109.3 . .
C15 C20 H20A 109.3 . .
C19 C20 H20B 109.3 . .
C15 C20 H20B 109.3 . .
H20A C20 H20B 107.9 . .

loop_
_geom_bond_atom_site_label_1
_geom_bond_atom_site_label_2
_geom_bond_distance
_geom_bond_site_symmetry_2
I1 C4 2.084(4) .
I2 C2 2.098(3) .
O1 C5 1.365(4) .
O1 C6 1.374(4) .
O2 C7 1.215(5) .
N1 C7 1.375(4) .
N1 C6 1.401(4) .
N1 C9 1.493(4) .
N2 C6 1.258(4) .
N2 C15 1.468(4) .
C1 C2 1.373(5) .
C1 C8 1.396(5) .
C1 H1A 0.9300 .
C2 C3 1.386(5) .
C3 C4 1.387(5) .
C3 H3A 0.9300 .
C4 C5 1.391(5) .
C5 C8 1.375(5) .
C7 C8 1.479(5) .
C9 C10 1.506(5) .
C9 C14 1.532(5) .
C9 H9A 0.9800 .
C10 C11 1.529(5) .
C10 H10A 0.9700 .
C10 H10B 0.9700 .
C11 C12 1.509(6) .
C11 H11A 0.9700 .
C11 H11B 0.9700 .
C12 C13 1.511(6) .
C12 H12A 0.9700 .
C12 H12B 0.9700 .
C13 C14 1.527(6) .
C13 H13A 0.9700 .
C13 H13B 0.9700 .
C14 H14A 0.9700 .
C14 H14B 0.9700 .
C15 C20 1.524(5) .
C15 C16 1.526(5) .
C15 H15A 0.9800 .
C16 C17 1.513(7) .
C16 H16A 0.9700 .
C16 H16B 0.9700 .
C17 C18 1.522(7) .
C17 H17A 0.9700 .
C17 H17B 0.9700 .
C18 C19 1.514(7) .
C18 H18A 0.9700 .
C18 H18B 0.9700 .
C19 C20 1.515(6) .
C19 H19A 0.9700 .
C19 H19B 0.9700 .
C20 H20A 0.9700 .
C20 H20B 0.9700 .
